data_1512021
loop_
_publ_author_name
'Liu, Hui'
'He, Jianyun'
'Liu, Zhanxiong'
'Lin, Zhengguo'
'Du, Gaixia'
'Zhang, Shaowen'
'Li, Xiaofang'

_publ_section_title
;
 Quasi-Living trans-1,4-Polymerization of Isoprene by Cationic Rare Earth
 Metal Alkyl Species Bearing a Chiral (S,S)-Bis(oxazolinylphenyl)amido
 Ligand
;
_journal_issue 9
_journal_name_full Macromolecules
_journal_page_first 3257
_journal_paper_doi 10.1021/ma4005549
_journal_volume 46
_journal_year 2013
_chemical_absolute_configuration ad
_chemical_formula_sum 'C76 H128 N6 O4 Si4 Tm2'
_chemical_formula_weight 1640.06
_chemical_name_systematic
; 
 ? 
;
_space_group_IT_number 19
_symmetry_cell_setting orthorhombic
_symmetry_space_group_name_Hall 'P 2ac 2ab'
_symmetry_space_group_name_H-M 'P 21 21 21'
_atom_sites_solution_hydrogens none
_atom_sites_solution_primary direct
_atom_sites_solution_secondary difmap
_audit_creation_method SHELXL-97
_cell_angle_alpha 90.00
_cell_angle_beta 90.00
_cell_angle_gamma 90.00
_cell_formula_units_Z 4
_cell_length_a 13.834(2)
_cell_length_b 15.388(2)
_cell_length_c 39.080(5)
_cell_measurement_reflns_used 4371
_cell_measurement_temperature 296(2)
_cell_measurement_theta_max 22.39
_cell_measurement_theta_min 2.24
_cell_volume 8319.3(19)
_computing_cell_refinement 'Bruker SMART'
_computing_data_collection 'Bruker SMART'
_computing_data_reduction 'Bruker SMART'
_computing_molecular_graphics 'Bruker SHELXTL'
_computing_publication_material 'Bruker SHELXTL'
_computing_structure_refinement 'SHELXL-97 (Sheldrick, 1997)'
_computing_structure_solution 'SHELXS-97 (Sheldrick, 1990)'
_diffrn_ambient_temperature 296(2)
_diffrn_measured_fraction_theta_full 0.992
_diffrn_measured_fraction_theta_max 0.992
_diffrn_measurement_device_type 'CCD area detector'
_diffrn_measurement_method 'phi and omega scans'
_diffrn_radiation_monochromator graphite
_diffrn_radiation_source 'fine-focus sealed tube'
_diffrn_radiation_type MoK\a
_diffrn_radiation_wavelength 0.71073
_diffrn_reflns_av_R_equivalents 0.1025
_diffrn_reflns_av_sigmaI/netI 0.1443
_diffrn_reflns_limit_h_max 16
_diffrn_reflns_limit_h_min -17
_diffrn_reflns_limit_k_max 20
_diffrn_reflns_limit_k_min -15
_diffrn_reflns_limit_l_max 49
_diffrn_reflns_limit_l_min -50
_diffrn_reflns_number 49133
_diffrn_reflns_theta_full 27.58
_diffrn_reflns_theta_max 27.58
_diffrn_reflns_theta_min 1.04
_exptl_absorpt_coefficient_mu 2.223
_exptl_absorpt_correction_T_max 0.6288
_exptl_absorpt_correction_T_min 0.5100
_exptl_absorpt_correction_type multi-scan
_exptl_absorpt_process_details 'Bruker SMART'
_exptl_crystal_density_diffrn 1.309
_exptl_crystal_density_meas 0
_exptl_crystal_density_method 'not measured'
_exptl_crystal_description block
_exptl_crystal_F_000 3407
_exptl_crystal_size_max 0.35
_exptl_crystal_size_mid 0.31
_exptl_crystal_size_min 0.23
_refine_diff_density_max 1.213
_refine_diff_density_min -2.027
_refine_diff_density_rms 0.227
_refine_ls_abs_structure_details 'Flack H D (1983), Acta Cryst. A39, 876-881'
_refine_ls_abs_structure_Flack -0.012(13)
_refine_ls_extinction_method none
_refine_ls_goodness_of_fit_ref 1.035
_refine_ls_hydrogen_treatment constr
_refine_ls_matrix_type full
_refine_ls_number_parameters 853
_refine_ls_number_reflns 18787
_refine_ls_number_restraints 2068
_refine_ls_restrained_S_all 0.996
_refine_ls_R_factor_all 0.1066
_refine_ls_R_factor_gt 0.0606
_refine_ls_shift/su_max 0.095
_refine_ls_shift/su_mean 0.001
_refine_ls_structure_factor_coef Fsqd
_refine_ls_weighting_details 'calc w=1/[\s^2^(Fo^2^)+(0.0666P)^2^+0.0000P] where P=(Fo^2^+2Fc^2^)/3'
_refine_ls_weighting_scheme calc
_refine_ls_wR_factor_gt 0.1224
_refine_ls_wR_factor_ref 0.1598
_reflns_number_gt 12933
_reflns_number_total 18787
_reflns_threshold_expression >2sigma(I)
_cod_data_source_file ma4005549_si_002.cif
_cod_data_source_block 1
_cod_depositor_comments
;
The following automatic conversions were performed:

'_exptl_absorpt_correction_type' value 'Multi-scan' changed to
'multi-scan' according to
/home/saulius/struct/CIF-dictionaries/cif_core.dic dictionary named
'cif_core.dic' version 2.3.1 from 2005-06-27.

Automatic conversion script
Id: cif_fix_values 1891 2012-01-12 08:04:46Z andrius 
;
_cod_original_sg_symbol_Hall ' P 2ac 2ab '
_cod_original_sg_symbol_H-M ' P 21 21 21 '
_cod_database_code 1512021

loop_
_symmetry_equiv_pos_as_xyz
'x, y, z'
'-x+1/2, -y, z+1/2'
'x+1/2, -y+1/2, -z'
'-x, y+1/2, -z+1/2'

loop_
_atom_site_label
_atom_site_type_symbol
_atom_site_fract_x
_atom_site_fract_y
_atom_site_fract_z
_atom_site_U_iso_or_equiv
_atom_site_adp_type
_atom_site_occupancy
_atom_site_symmetry_multiplicity
_atom_site_calc_flag
_atom_site_refinement_flags
C1 C 0.0803(8) 0.3097(7) 0.4268(3) 0.0263(16) Uani 1 1 d U
H1A H 0.0402 0.2666 0.4380 0.032 Uiso 1 1 calc R
H1B H 0.1375 0.3136 0.4411 0.032 Uiso 1 1 calc R
C2 C -0.1197(9) 0.4026(9) 0.4321(4) 0.049(3) Uani 1 1 d U
H2A H -0.1333 0.3898 0.4086 0.073 Uiso 1 1 calc R
H2B H -0.1484 0.4574 0.4381 0.073 Uiso 1 1 calc R
H2C H -0.1462 0.3578 0.4464 0.073 Uiso 1 1 calc R
C3 C 0.0674(9) 0.5023(9) 0.4137(3) 0.050(3) Uani 1 1 d U
H3A H 0.1363 0.5048 0.4164 0.075 Uiso 1 1 calc R
H3B H 0.0391 0.5554 0.4218 0.075 Uiso 1 1 calc R
H3C H 0.0520 0.4946 0.3899 0.075 Uiso 1 1 calc R
C4 C 0.0417(10) 0.4400(9) 0.4859(3) 0.053(3) Uani 1 1 d U
H4A H 0.0131 0.3974 0.5007 0.080 Uiso 1 1 calc R
H4B H 0.0137 0.4959 0.4905 0.080 Uiso 1 1 calc R
H4C H 0.1101 0.4424 0.4900 0.080 Uiso 1 1 calc R
C5 C -0.0260(8) 0.2643(8) 0.3172(3) 0.0330(16) Uani 1 1 d U
H5 H -0.0545 0.2085 0.3239 0.040 Uiso 1 1 calc R
C6 C -0.0263(8) 0.2722(9) 0.2780(3) 0.0373(17) Uani 1 1 d U
H6A H -0.0548 0.2209 0.2677 0.045 Uiso 1 1 calc R
H6B H -0.0633 0.3227 0.2709 0.045 Uiso 1 1 calc R
C7 C 0.1256(8) 0.2751(8) 0.2970(2) 0.0328(15) Uani 1 1 d U
C8 C -0.0806(9) 0.3409(8) 0.3367(3) 0.0378(18) Uani 1 1 d U
H8 H -0.0673 0.3318 0.3611 0.045 Uiso 1 1 calc R
C9 C -0.0332(11) 0.4282(9) 0.3276(3) 0.056(3) Uani 1 1 d U
H9A H -0.0659 0.4743 0.3394 0.084 Uiso 1 1 calc R
H9B H -0.0375 0.4376 0.3034 0.084 Uiso 1 1 calc R
H9C H 0.0336 0.4272 0.3343 0.084 Uiso 1 1 calc R
C10 C -0.1836(9) 0.3363(11) 0.3333(4) 0.056(3) Uani 1 1 d U
H10A H -0.2002 0.3268 0.3097 0.084 Uiso 1 1 calc R
H10B H -0.2119 0.3899 0.3409 0.084 Uiso 1 1 calc R
H10C H -0.2079 0.2892 0.3469 0.084 Uiso 1 1 calc R
C11 C 0.2284(8) 0.2866(8) 0.2918(3) 0.0299(14) Uani 1 1 d U
C12 C 0.2630(8) 0.2829(8) 0.2586(3) 0.0317(15) Uani 1 1 d U
H12 H 0.2212 0.2679 0.2409 0.038 Uiso 1 1 calc R
C13 C 0.3614(9) 0.3015(7) 0.2511(3) 0.0355(18) Uani 1 1 d U
H13 H 0.3869 0.2926 0.2294 0.043 Uiso 1 1 calc R
C14 C 0.4170(8) 0.3332(8) 0.2772(3) 0.0321(18) Uani 1 1 d U
H14 H 0.4798 0.3510 0.2724 0.039 Uiso 1 1 calc R
C15 C 0.3840(8) 0.3396(8) 0.3100(3) 0.0322(16) Uani 1 1 d U
H15 H 0.4254 0.3605 0.3268 0.039 Uiso 1 1 calc R
C16 C 0.2846(8) 0.3145(7) 0.3196(3) 0.0278(14) Uani 1 1 d U
C17 C 0.2923(8) 0.3779(7) 0.3742(3) 0.0286(14) Uani 1 1 d U
C18 C 0.2936(8) 0.4655(7) 0.3641(3) 0.0321(16) Uani 1 1 d U
H18 H 0.2752 0.4791 0.3418 0.038 Uiso 1 1 calc R
C19 C 0.3209(8) 0.5322(7) 0.3855(3) 0.0346(18) Uani 1 1 d U
H19 H 0.3215 0.5891 0.3775 0.042 Uiso 1 1 calc R
C20 C 0.3472(8) 0.5150(7) 0.4189(3) 0.0348(18) Uani 1 1 d U
H20 H 0.3617 0.5602 0.4339 0.042 Uiso 1 1 calc R
C21 C 0.3516(9) 0.4285(7) 0.4300(3) 0.0313(16) Uani 1 1 d U
H21 H 0.3723 0.4163 0.4521 0.038 Uiso 1 1 calc R
C22 C 0.3254(8) 0.3597(7) 0.4081(3) 0.0281(14) Uani 1 1 d U
C23 C 0.3488(8) 0.2697(7) 0.4199(2) 0.0258(13) Uani 1 1 d U
C24 C 0.4429(8) 0.2567(7) 0.4380(2) 0.0271(16) Uani 1 1 d U
H24A H 0.4429 0.2004 0.4492 0.032 Uiso 1 1 calc R
H24B H 0.4503 0.3009 0.4555 0.032 Uiso 1 1 calc R
C25 C 0.5176(8) 0.2010(7) 0.3678(3) 0.036(2) Uani 1 1 d U
H25A H 0.4538 0.2172 0.3605 0.054 Uiso 1 1 calc R
H25B H 0.5189 0.1399 0.3729 0.054 Uiso 1 1 calc R
H25C H 0.5630 0.2133 0.3499 0.054 Uiso 1 1 calc R
C26 C 0.5838(10) 0.3775(8) 0.3965(4) 0.049(3) Uani 1 1 d U
H26A H 0.6185 0.3794 0.3753 0.073 Uiso 1 1 calc R
H26B H 0.6239 0.4001 0.4145 0.073 Uiso 1 1 calc R
H26C H 0.5263 0.4121 0.3947 0.073 Uiso 1 1 calc R
C27 C 0.6576(8) 0.2162(8) 0.4288(3) 0.045(3) Uani 1 1 d U
H27A H 0.6479 0.1550 0.4321 0.068 Uiso 1 1 calc R
H27B H 0.6655 0.2440 0.4506 0.068 Uiso 1 1 calc R
H27C H 0.7144 0.2254 0.4151 0.068 Uiso 1 1 calc R
C28 C 0.3097(8) 0.1165(7) 0.4215(3) 0.0270(16) Uani 1 1 d U
H28 H 0.3784 0.1095 0.4271 0.032 Uiso 1 1 calc R
C29 C 0.2834(8) 0.0656(7) 0.3884(3) 0.0261(16) Uani 1 1 d U
H29A H 0.3312 0.0775 0.3708 0.031 Uiso 1 1 calc R
H29B H 0.2842 0.0037 0.3931 0.031 Uiso 1 1 calc R
C30 C 0.2440(8) 0.0870(7) 0.4524(3) 0.0277(18) Uani 1 1 d U
H30 H 0.1778 0.0784 0.4442 0.033 Uiso 1 1 calc R
C31 C 0.2427(10) 0.1510(8) 0.4814(3) 0.039(3) Uani 1 1 d U
H31A H 0.2040 0.1285 0.4998 0.058 Uiso 1 1 calc R
H31B H 0.2158 0.2050 0.4737 0.058 Uiso 1 1 calc R
H31C H 0.3075 0.1606 0.4894 0.058 Uiso 1 1 calc R
C32 C 0.2842(10) -0.0007(9) 0.4652(3) 0.045(3) Uani 1 1 d U
H32A H 0.3431 0.0089 0.4776 0.068 Uiso 1 1 calc R
H32B H 0.2970 -0.0378 0.4459 0.068 Uiso 1 1 calc R
H32C H 0.2377 -0.0280 0.4799 0.068 Uiso 1 1 calc R
C33 C 0.1307(9) -0.1140(7) 0.3974(3) 0.0327(18) Uani 1 1 d U
H33A H 0.1704 -0.0817 0.4134 0.039 Uiso 1 1 calc R
H33B H 0.0745 -0.1310 0.4106 0.039 Uiso 1 1 calc R
C34 C 0.3284(8) -0.1948(8) 0.3876(4) 0.045(3) Uani 1 1 d U
H34A H 0.3365 -0.1634 0.3666 0.068 Uiso 1 1 calc R
H34B H 0.3604 -0.2500 0.3860 0.068 Uiso 1 1 calc R
H34C H 0.3558 -0.1620 0.4061 0.068 Uiso 1 1 calc R
C35 C 0.1500(9) -0.2845(7) 0.3616(3) 0.046(3) Uani 1 1 d U
H35A H 0.0808 -0.2878 0.3625 0.069 Uiso 1 1 calc R
H35B H 0.1769 -0.3415 0.3645 0.069 Uiso 1 1 calc R
H35C H 0.1695 -0.2615 0.3398 0.069 Uiso 1 1 calc R
C36 C 0.1900(10) -0.2749(9) 0.4381(3) 0.052(3) Uani 1 1 d U
H36A H 0.2099 -0.2373 0.4563 0.078 Uiso 1 1 calc R
H36B H 0.2328 -0.3239 0.4368 0.078 Uiso 1 1 calc R
H36C H 0.1253 -0.2948 0.4423 0.078 Uiso 1 1 calc R
C37 C 0.2301(8) 0.0306(8) 0.2999(3) 0.0313(16) Uani 1 1 d U
H37 H 0.2584 0.0772 0.3137 0.038 Uiso 1 1 calc R
C38 C 0.2352(8) 0.0580(9) 0.2618(3) 0.0338(16) Uani 1 1 d U
H38A H 0.2570 0.1176 0.2595 0.041 Uiso 1 1 calc R
H38B H 0.2783 0.0204 0.2490 0.041 Uiso 1 1 calc R
C39 C 0.0846(8) 0.0334(7) 0.2793(3) 0.0320(15) Uani 1 1 d U
C40 C 0.2836(9) -0.0550(8) 0.3086(3) 0.0366(17) Uani 1 1 d U
H40 H 0.2742 -0.0654 0.3331 0.044 Uiso 1 1 calc R
C41 C 0.2345(10) -0.1322(9) 0.2893(3) 0.046(3) Uani 1 1 d U
H41A H 0.2061 -0.1113 0.2684 0.069 Uiso 1 1 calc R
H41B H 0.1852 -0.1571 0.3035 0.069 Uiso 1 1 calc R
H41C H 0.2821 -0.1756 0.2840 0.069 Uiso 1 1 calc R
C42 C 0.3856(9) -0.0477(10) 0.3031(4) 0.054(3) Uani 1 1 d U
H42A H 0.3981 -0.0390 0.2792 0.082 Uiso 1 1 calc R
H42B H 0.4169 -0.1000 0.3106 0.082 Uiso 1 1 calc R
H42C H 0.4102 0.0008 0.3159 0.082 Uiso 1 1 calc R
C43 C -0.0192(8) 0.0243(7) 0.2722(3) 0.0288(14) Uani 1 1 d U
C44 C -0.0564(9) 0.0567(8) 0.2408(3) 0.0321(15) Uani 1 1 d U
H44 H -0.0161 0.0892 0.2267 0.039 Uiso 1 1 calc R
C45 C -0.1526(9) 0.0413(7) 0.2304(3) 0.0328(18) Uani 1 1 d U
H45 H -0.1764 0.0653 0.2103 0.039 Uiso 1 1 calc R
C46 C -0.2106(8) -0.0104(8) 0.2509(3) 0.0314(18) Uani 1 1 d U
H46 H -0.2728 -0.0233 0.2434 0.038 Uiso 1 1 calc R
C47 C -0.1799(8) -0.0431(7) 0.2816(3) 0.0288(16) Uani 1 1 d U
H47 H -0.2213 -0.0769 0.2948 0.035 Uiso 1 1 calc R
C48 C -0.0785(8) -0.0241(7) 0.2940(3) 0.0284(14) Uani 1 1 d U
C49 C -0.0838(8) -0.1333(7) 0.3378(3) 0.0261(14) Uani 1 1 d U
C50 C -0.0820(8) -0.2060(7) 0.3155(3) 0.0280(16) Uani 1 1 d U
H50 H -0.0631 -0.1982 0.2929 0.034 Uiso 1 1 calc R
C51 C -0.1082(8) -0.2895(7) 0.3267(3) 0.0297(18) Uani 1 1 d U
H51 H -0.1054 -0.3361 0.3116 0.036 Uiso 1 1 calc R
C52 C -0.1387(9) -0.3031(7) 0.3608(3) 0.0324(17) Uani 1 1 d U
H52 H -0.1545 -0.3586 0.3684 0.039 Uiso 1 1 calc R
C53 C -0.1448(8) -0.2331(7) 0.3825(3) 0.0290(15) Uani 1 1 d U
H53 H -0.1650 -0.2422 0.4049 0.035 Uiso 1 1 calc R
C54 C -0.1213(8) -0.1470(7) 0.3719(2) 0.0262(14) Uani 1 1 d U
C55 C -0.1469(8) -0.0739(7) 0.3944(2) 0.0251(14) Uani 1 1 d U
C56 C -0.2375(7) -0.0807(7) 0.4128(3) 0.0242(16) Uani 1 1 d U
H56A H -0.2387 -0.0381 0.4311 0.029 Uiso 1 1 calc R
H56B H -0.2426 -0.1380 0.4230 0.029 Uiso 1 1 calc R
C57 C -0.3135(9) 0.0300(8) 0.3547(3) 0.036(2) Uani 1 1 d U
H57A H -0.3625 0.0372 0.3376 0.053 Uiso 1 1 calc R
H57B H -0.2526 0.0183 0.3439 0.053 Uiso 1 1 calc R
H57C H -0.3085 0.0822 0.3681 0.053 Uiso 1 1 calc R
C58 C -0.3706(9) -0.1608(8) 0.3571(3) 0.040(3) Uani 1 1 d U
H58A H -0.3948 -0.2058 0.3718 0.061 Uiso 1 1 calc R
H58B H -0.3119 -0.1800 0.3464 0.061 Uiso 1 1 calc R
H58C H -0.4178 -0.1477 0.3399 0.061 Uiso 1 1 calc R
C59 C -0.4469(8) -0.0363(8) 0.4102(3) 0.038(3) Uani 1 1 d U
H59A H -0.4342 0.0168 0.4223 0.058 Uiso 1 1 calc R
H59B H -0.4563 -0.0826 0.4263 0.058 Uiso 1 1 calc R
H59C H -0.5041 -0.0296 0.3965 0.058 Uiso 1 1 calc R
C60 C -0.1115(8) 0.0717(7) 0.4155(3) 0.0263(16) Uani 1 1 d U
H60 H -0.1809 0.0723 0.4204 0.032 Uiso 1 1 calc R
C61 C -0.0853(8) 0.1458(7) 0.3913(2) 0.0260(16) Uani 1 1 d U
H61A H -0.1297 0.1460 0.3721 0.031 Uiso 1 1 calc R
H61B H -0.0922 0.2008 0.4033 0.031 Uiso 1 1 calc R
C62 C -0.0518(8) 0.0765(7) 0.4497(2) 0.0261(17) Uani 1 1 d U
H62 H 0.0148 0.0932 0.4443 0.031 Uiso 1 1 calc R
C63 C -0.0498(8) -0.0084(8) 0.4692(3) 0.033(2) Uani 1 1 d U
H63A H -0.0146 -0.0009 0.4901 0.049 Uiso 1 1 calc R
H63B H -0.0188 -0.0521 0.4555 0.049 Uiso 1 1 calc R
H63C H -0.1147 -0.0263 0.4742 0.049 Uiso 1 1 calc R
C64 C -0.0970(10) 0.1476(8) 0.4716(3) 0.040(3) Uani 1 1 d U
H64A H -0.1574 0.1274 0.4807 0.060 Uiso 1 1 calc R
H64B H -0.1079 0.1983 0.4578 0.060 Uiso 1 1 calc R
H64C H -0.0541 0.1618 0.4901 0.060 Uiso 1 1 calc R
C65 C 0.6710(13) 0.1992(12) 0.2784(5) 0.091(5) Uani 1 1 d DU
H65A H 0.7334 0.1748 0.2736 0.136 Uiso 1 1 calc R
H65B H 0.6649 0.2088 0.3026 0.136 Uiso 1 1 calc R
H65C H 0.6643 0.2535 0.2666 0.136 Uiso 1 1 calc R
C66 C 0.5957(12) 0.1391(11) 0.2670(4) 0.080(4) Uani 1 1 d DU
H66A H 0.5362 0.1514 0.2792 0.095 Uiso 1 1 calc R
H66B H 0.6149 0.0800 0.2724 0.095 Uiso 1 1 calc R
C67 C 0.5779(12) 0.1466(12) 0.2290(4) 0.084(3) Uani 1 1 d DU
H67A H 0.6330 0.1236 0.2167 0.101 Uiso 1 1 calc R
H67B H 0.5706 0.2074 0.2229 0.101 Uiso 1 1 calc R
C68 C 0.4844(12) 0.0954(12) 0.2185(4) 0.087(3) Uani 1 1 d DU
H68A H 0.4949 0.0350 0.2244 0.104 Uiso 1 1 calc R
H68B H 0.4322 0.1163 0.2329 0.104 Uiso 1 1 calc R
C69 C 0.4476(14) 0.0975(12) 0.1811(4) 0.093(4) Uani 1 1 d DU
H69A H 0.4380 0.1579 0.1749 0.111 Uiso 1 1 calc R
H69B H 0.4991 0.0754 0.1667 0.111 Uiso 1 1 calc R
C70 C 0.3560(13) 0.0487(13) 0.1717(5) 0.100(5) Uani 1 1 d DU
H70A H 0.3618 -0.0109 0.1787 0.150 Uiso 1 1 calc R
H70B H 0.3464 0.0514 0.1474 0.150 Uiso 1 1 calc R
H70C H 0.3017 0.0747 0.1831 0.150 Uiso 1 1 calc R
C71 C 0.3245(16) 0.1102(15) 0.0783(5) 0.114(6) Uani 1 1 d DU
H71A H 0.3554 0.1412 0.0966 0.171 Uiso 1 1 calc R
H71B H 0.3148 0.0507 0.0850 0.171 Uiso 1 1 calc R
H71C H 0.2631 0.1365 0.0734 0.171 Uiso 1 1 calc R
C72 C 0.3839(16) 0.1133(12) 0.0486(5) 0.116(5) Uani 1 1 d DU
H72A H 0.3465 0.0980 0.0285 0.140 Uiso 1 1 calc R
H72B H 0.4370 0.0725 0.0507 0.140 Uiso 1 1 calc R
C73 C 0.4239(16) 0.2086(13) 0.0451(5) 0.114(4) Uani 1 1 d DU
H73A H 0.3712 0.2478 0.0396 0.137 Uiso 1 1 calc R
H73B H 0.4517 0.2269 0.0668 0.137 Uiso 1 1 calc R
C74 C 0.5017(15) 0.2138(13) 0.0168(5) 0.112(4) Uani 1 1 d DU
H74A H 0.4735 0.1904 -0.0040 0.134 Uiso 1 1 calc R
H74B H 0.5540 0.1752 0.0233 0.134 Uiso 1 1 calc R
C75 C 0.5464(16) 0.3020(13) 0.0079(5) 0.115(4) Uani 1 1 d DU
H75A H 0.4944 0.3416 0.0022 0.138 Uiso 1 1 calc R
H75B H 0.5777 0.3245 0.0283 0.138 Uiso 1 1 calc R
C76 C 0.6192(15) 0.3034(14) -0.0210(4) 0.109(6) Uani 1 1 d DU
H76A H 0.6774 0.2748 -0.0138 0.164 Uiso 1 1 calc R
H76B H 0.6334 0.3625 -0.0270 0.164 Uiso 1 1 calc R
H76C H 0.5928 0.2737 -0.0405 0.164 Uiso 1 1 calc R
N1 N 0.0777(6) 0.2632(6) 0.3249(2) 0.0299(13) Uani 1 1 d U
N2 N 0.2567(6) 0.3125(6) 0.3533(2) 0.0260(12) Uani 1 1 d U
N3 N 0.2869(6) 0.2096(6) 0.4133(2) 0.0238(13) Uani 1 1 d U
N4 N 0.1327(7) 0.0249(6) 0.3078(2) 0.0299(13) Uani 1 1 d U
N5 N -0.0490(6) -0.0526(6) 0.3261(2) 0.0247(12) Uani 1 1 d U
N6 N -0.0847(6) -0.0092(6) 0.39580(19) 0.0242(13) Uani 1 1 d U
O1 O 0.0692(6) 0.2807(5) 0.26810(16) 0.0349(13) Uani 1 1 d U
O2 O 0.1924(5) 0.0897(4) 0.37668(18) 0.0236(12) Uani 1 1 d U
O3 O 0.1418(6) 0.0492(5) 0.25079(17) 0.0357(13) Uani 1 1 d U
O4 O 0.0115(4) 0.1377(4) 0.37892(18) 0.0204(11) Uani 1 1 d U
Si1 Si 0.0182(3) 0.4087(2) 0.43883(9) 0.0350(8) Uani 1 1 d .
Si2 Si 0.5504(2) 0.2632(2) 0.40642(8) 0.0345(8) Uani 1 1 d .
Si3 Si 0.1938(2) -0.2128(2) 0.39594(10) 0.0376(8) Uani 1 1 d .
Si4 Si -0.3459(2) -0.0616(2) 0.38288(8) 0.0300(7) Uani 1 1 d .
Tm1 Tm 0.14104(3) 0.22745(3) 0.379963(10) 0.01861(10) Uani 1 1 d .
Tm2 Tm 0.06295(3) 0.00459(3) 0.363632(10) 0.01974(10) Uani 1 1 d .

loop_
_atom_site_aniso_label
_atom_site_aniso_U_11
_atom_site_aniso_U_22
_atom_site_aniso_U_33
_atom_site_aniso_U_23
_atom_site_aniso_U_13
_atom_site_aniso_U_12
C1 0.025(3) 0.027(3) 0.027(3) -0.002(3) 0.006(3) -0.001(3)
C2 0.032(7) 0.058(7) 0.057(7) -0.006(6) 0.013(5) 0.016(6)
C3 0.040(5) 0.043(6) 0.067(6) 0.008(6) 0.018(5) 0.000(6)
C4 0.051(7) 0.057(7) 0.052(7) -0.014(6) 0.016(6) 0.004(6)
C5 0.032(3) 0.044(3) 0.023(3) 0.008(3) -0.006(3) 0.000(3)
C6 0.036(3) 0.050(3) 0.026(3) 0.006(3) -0.006(3) 0.000(3)
C7 0.033(3) 0.042(3) 0.024(3) 0.005(3) -0.003(3) 0.002(3)
C8 0.037(3) 0.050(3) 0.026(3) 0.007(3) -0.002(3) 0.001(3)
C9 0.063(6) 0.061(6) 0.044(5) 0.006(5) -0.001(5) 0.009(5)
C10 0.025(6) 0.088(8) 0.055(7) 0.014(6) 0.007(5) 0.008(6)
C11 0.026(3) 0.041(3) 0.022(3) 0.006(3) -0.001(2) 0.003(3)
C12 0.028(3) 0.044(3) 0.023(3) 0.008(3) -0.001(3) 0.004(3)
C13 0.036(4) 0.046(4) 0.024(3) 0.013(3) 0.003(3) 0.006(4)
C14 0.024(4) 0.043(4) 0.029(3) 0.009(3) 0.003(3) 0.005(3)
C15 0.029(3) 0.039(3) 0.028(3) 0.008(3) 0.000(3) 0.003(3)
C16 0.026(3) 0.036(3) 0.022(3) 0.006(3) 0.002(3) 0.002(3)
C17 0.026(3) 0.031(3) 0.028(3) 0.002(3) 0.004(2) 0.000(2)
C18 0.029(3) 0.033(3) 0.035(3) 0.003(3) 0.004(3) 0.002(3)
C19 0.035(3) 0.029(4) 0.040(4) -0.001(3) 0.005(3) 0.000(3)
C20 0.036(4) 0.031(4) 0.038(3) -0.006(3) -0.003(3) 0.002(3)
C21 0.032(3) 0.030(3) 0.031(3) -0.004(3) -0.001(3) 0.000(3)
C22 0.029(3) 0.029(3) 0.027(3) 0.000(3) 0.004(3) 0.001(3)
C23 0.028(3) 0.027(3) 0.023(3) -0.004(3) 0.000(2) 0.001(3)
C24 0.027(3) 0.029(3) 0.026(3) -0.003(3) -0.002(3) 0.003(3)
C25 0.038(5) 0.038(5) 0.031(5) 0.001(4) 0.001(4) 0.006(4)
C26 0.048(6) 0.041(6) 0.059(6) -0.003(5) 0.003(5) -0.001(5)
C27 0.034(6) 0.041(7) 0.061(7) -0.013(6) -0.009(5) 0.009(5)
C28 0.029(3) 0.027(3) 0.025(3) 0.001(3) -0.003(3) 0.002(3)
C29 0.027(3) 0.026(3) 0.025(3) -0.002(3) -0.004(3) -0.001(3)
C30 0.028(4) 0.032(4) 0.023(3) 0.005(3) -0.004(3) -0.005(3)
C31 0.047(6) 0.039(6) 0.031(5) -0.003(5) 0.005(5) 0.007(5)
C32 0.063(7) 0.037(6) 0.036(5) 0.007(6) -0.011(5) 0.007(6)
C33 0.033(4) 0.029(4) 0.036(3) -0.003(3) -0.007(3) -0.003(3)
C34 0.033(6) 0.034(6) 0.070(7) 0.006(6) -0.008(6) 0.014(5)
C35 0.036(6) 0.027(6) 0.075(7) -0.009(6) -0.012(6) 0.013(5)
C36 0.045(7) 0.043(7) 0.068(7) 0.010(7) -0.005(6) 0.004(6)
C37 0.027(3) 0.042(3) 0.025(3) -0.007(3) 0.003(3) -0.003(3)
C38 0.031(3) 0.046(3) 0.025(3) -0.003(3) 0.004(3) -0.001(3)
C39 0.033(3) 0.040(3) 0.023(3) -0.002(3) 0.003(3) -0.005(3)
C40 0.036(3) 0.047(3) 0.027(3) -0.003(3) 0.000(3) -0.003(3)
C41 0.052(6) 0.050(6) 0.036(5) -0.009(5) 0.004(5) 0.006(5)
C42 0.031(6) 0.080(7) 0.052(6) -0.005(6) 0.007(5) 0.006(5)
C43 0.027(3) 0.039(3) 0.020(3) 0.000(3) 0.001(3) -0.002(3)
C44 0.031(3) 0.043(3) 0.023(3) 0.003(3) 0.001(3) -0.002(3)
C45 0.033(4) 0.042(4) 0.023(3) 0.001(3) -0.004(3) -0.001(3)
C46 0.027(3) 0.039(4) 0.027(3) 0.000(3) -0.004(3) -0.003(3)
C47 0.028(3) 0.036(3) 0.022(3) 0.000(3) -0.001(3) -0.003(3)
C48 0.030(3) 0.035(3) 0.020(3) 0.000(3) 0.004(3) -0.002(3)
C49 0.028(3) 0.029(3) 0.022(3) -0.003(2) -0.001(2) -0.002(3)
C50 0.030(3) 0.030(3) 0.024(3) -0.004(3) 0.002(3) -0.001(3)
C51 0.032(4) 0.029(4) 0.028(3) -0.006(3) -0.003(3) -0.003(3)
C52 0.037(4) 0.030(3) 0.031(3) -0.001(3) -0.001(3) -0.003(3)
C53 0.033(3) 0.030(3) 0.025(3) -0.002(3) 0.000(3) -0.002(3)
C54 0.030(3) 0.027(3) 0.022(3) -0.003(3) -0.001(2) -0.004(3)
C55 0.028(3) 0.027(3) 0.020(3) -0.001(3) 0.002(3) -0.003(3)
C56 0.020(3) 0.030(3) 0.023(3) -0.002(3) 0.003(3) 0.000(3)
C57 0.041(5) 0.040(5) 0.025(5) -0.005(4) -0.002(4) 0.011(4)
C58 0.037(5) 0.046(6) 0.038(5) -0.008(5) -0.003(5) 0.001(5)
C59 0.029(6) 0.049(6) 0.037(6) -0.001(5) 0.000(5) 0.003(5)
C60 0.032(3) 0.027(3) 0.020(3) -0.001(3) 0.003(3) -0.002(3)
C61 0.030(3) 0.030(3) 0.018(3) 0.003(3) -0.001(3) -0.004(3)
C62 0.029(4) 0.029(4) 0.021(3) -0.002(3) 0.003(3) -0.006(3)
C63 0.035(5) 0.037(5) 0.028(4) 0.000(5) -0.004(4) -0.003(5)
C64 0.062(7) 0.032(6) 0.027(5) 0.004(5) -0.007(5) -0.009(5)
C65 0.091(11) 0.090(11) 0.092(10) 0.006(9) 0.021(9) -0.011(9)
C66 0.077(8) 0.082(8) 0.080(7) 0.003(7) 0.024(7) 0.012(6)
C67 0.083(8) 0.086(7) 0.084(7) 0.009(7) 0.023(7) 0.009(6)
C68 0.091(8) 0.090(8) 0.080(7) 0.002(7) 0.023(7) 0.007(6)
C69 0.099(8) 0.096(8) 0.083(7) 0.002(7) 0.017(7) 0.002(7)
C70 0.079(10) 0.130(12) 0.091(10) -0.016(10) 0.007(10) -0.001(10)
C71 0.126(13) 0.112(11) 0.104(11) 0.014(10) 0.004(10) 0.012(10)
C72 0.134(11) 0.116(9) 0.099(8) 0.004(9) -0.004(8) 0.019(9)
C73 0.136(10) 0.112(9) 0.095(8) 0.008(8) -0.004(7) 0.012(8)
C74 0.132(10) 0.111(9) 0.092(8) -0.001(8) -0.005(7) 0.011(8)
C75 0.142(11) 0.114(9) 0.089(8) 0.001(8) -0.002(8) 0.008(9)
C76 0.132(13) 0.132(12) 0.065(9) -0.020(10) 0.013(10) 0.005(11)
N1 0.027(3) 0.041(3) 0.022(2) 0.007(2) -0.001(2) 0.002(2)
N2 0.023(2) 0.032(2) 0.023(2) 0.002(2) 0.001(2) 0.000(2)
N3 0.025(3) 0.027(3) 0.020(2) 0.000(2) 0.000(2) 0.003(2)
N4 0.028(3) 0.040(3) 0.022(2) -0.003(2) 0.002(2) -0.003(2)
N5 0.023(2) 0.031(2) 0.020(2) -0.004(2) 0.001(2) -0.002(2)
N6 0.029(3) 0.025(3) 0.018(2) -0.001(2) -0.003(2) -0.006(2)
O1 0.031(3) 0.053(3) 0.021(2) 0.007(3) -0.004(2) 0.002(3)
O2 0.018(2) 0.031(3) 0.022(2) -0.005(2) -0.002(2) 0.000(2)
O3 0.031(3) 0.050(3) 0.026(3) 0.003(2) 0.004(3) -0.004(3)
O4 0.018(2) 0.027(2) 0.017(2) 0.000(2) 0.005(2) 0.002(2)
Si1 0.0328(19) 0.033(2) 0.0392(19) -0.0043(16) 0.0099(15) 0.0026(15)
Si2 0.0264(17) 0.0311(18) 0.0461(18) -0.0026(16) 0.0015(14) -0.0003(15)
Si3 0.0275(18) 0.028(2) 0.057(2) 0.0004(17) -0.0077(16) 0.0047(14)
Si4 0.0269(17) 0.0309(17) 0.0323(16) -0.0087(14) 0.0018(15) -0.0007(13)
Tm1 0.0192(2) 0.0218(2) 0.01477(18) 0.0013(2) -0.00053(19) 0.0015(2)
Tm2 0.0190(2) 0.0234(2) 0.01688(19) -0.0040(2) 0.00001(18) 0.0003(2)

loop_
_atom_type_symbol
_atom_type_description
_atom_type_scat_dispersion_real
_atom_type_scat_dispersion_imag
_atom_type_scat_source
C C 0.0033 0.0016 'International Tables Vol C Tables 4.2.6.8 and 6.1.1.4'
H H 0.0000 0.0000 'International Tables Vol C Tables 4.2.6.8 and 6.1.1.4'
N N 0.0061 0.0033 'International Tables Vol C Tables 4.2.6.8 and 6.1.1.4'
O O 0.0106 0.0060 'International Tables Vol C Tables 4.2.6.8 and 6.1.1.4'
Si Si 0.0817 0.0704 'International Tables Vol C Tables 4.2.6.8 and 6.1.1.4'
Tm Tm -0.3139 5.2483 'International Tables Vol C Tables 4.2.6.8 and 6.1.1.4'

loop_
_geom_angle_atom_site_label_1
_geom_angle_atom_site_label_2
_geom_angle_atom_site_label_3
_geom_angle
Si1 C1 Tm1 144.6(6)
Si1 C1 H1A 100.7
Tm1 C1 H1A 100.7
Si1 C1 H1B 100.7
Tm1 C1 H1B 100.7
H1A C1 H1B 104.4
Si1 C2 H2A 109.5
Si1 C2 H2B 109.5
H2A C2 H2B 109.5
Si1 C2 H2C 109.5
H2A C2 H2C 109.5
H2B C2 H2C 109.5
Si1 C3 H3A 109.5
Si1 C3 H3B 109.5
H3A C3 H3B 109.5
Si1 C3 H3C 109.5
H3A C3 H3C 109.5
H3B C3 H3C 109.5
Si1 C4 H4A 109.5
Si1 C4 H4B 109.5
H4A C4 H4B 109.5
Si1 C4 H4C 109.5
H4A C4 H4C 109.5
H4B C4 H4C 109.5
N1 C5 C6 101.9(8)
N1 C5 C8 112.1(9)
C6 C5 C8 114.6(10)
N1 C5 H5 109.3
C6 C5 H5 109.3
C8 C5 H5 109.3
O1 C6 C5 106.4(8)
O1 C6 H6A 110.4
C5 C6 H6A 110.4
O1 C6 H6B 110.4
C5 C6 H6B 110.4
H6A C6 H6B 108.6
N1 C7 O1 114.3(9)
N1 C7 C11 130.0(10)
O1 C7 C11 115.7(9)
C10 C8 C9 116.5(13)
C10 C8 C5 113.0(12)
C9 C8 C5 109.5(10)
C10 C8 H8 105.7
C9 C8 H8 105.7
C5 C8 H8 105.7
C8 C9 H9A 109.5
C8 C9 H9B 109.5
H9A C9 H9B 109.5
C8 C9 H9C 109.5
H9A C9 H9C 109.5
H9B C9 H9C 109.5
C8 C10 H10A 109.5
C8 C10 H10B 109.5
H10A C10 H10B 109.5
C8 C10 H10C 109.5
H10A C10 H10C 109.5
H10B C10 H10C 109.5
C12 C11 C16 123.2(10)
C12 C11 C7 117.8(10)
C16 C11 C7 118.1(9)
C11 C12 C13 121.0(10)
C11 C12 H12 119.5
C13 C12 H12 119.5
C14 C13 C12 117.3(10)
C14 C13 H13 121.4
C12 C13 H13 121.4
C15 C14 C13 122.5(11)
C15 C14 H14 118.8
C13 C14 H14 118.8
C14 C15 C16 122.3(11)
C14 C15 H15 118.9
C16 C15 H15 118.9
N2 C16 C11 125.5(10)
N2 C16 C15 120.8(10)
C11 C16 C15 113.4(9)
N2 C17 C18 122.3(10)
N2 C17 C22 121.2(10)
C18 C17 C22 116.4(10)
C19 C18 C17 123.1(11)
C19 C18 H18 118.5
C17 C18 H18 118.5
C18 C19 C20 120.3(11)
C18 C19 H19 119.8
C20 C19 H19 119.8
C21 C20 C19 119.0(10)
C21 C20 H20 120.5
C19 C20 H20 120.5
C20 C21 C22 121.1(10)
C20 C21 H21 119.4
C22 C21 H21 119.4
C21 C22 C17 119.8(10)
C21 C22 C23 117.1(10)
C17 C22 C23 122.4(10)
N3 C23 C22 117.4(10)
N3 C23 C24 125.4(10)
C22 C23 C24 117.2(9)
C23 C24 Si2 111.1(7)
C23 C24 H24A 109.4
Si2 C24 H24A 109.4
C23 C24 H24B 109.4
Si2 C24 H24B 109.4
H24A C24 H24B 108.0
Si2 C25 H25A 109.5
Si2 C25 H25B 109.5
H25A C25 H25B 109.5
Si2 C25 H25C 109.5
H25A C25 H25C 109.5
H25B C25 H25C 109.5
Si2 C26 H26A 109.5
Si2 C26 H26B 109.5
H26A C26 H26B 109.5
Si2 C26 H26C 109.5
H26A C26 H26C 109.5
H26B C26 H26C 109.5
Si2 C27 H27A 109.5
Si2 C27 H27B 109.5
H27A C27 H27B 109.5
Si2 C27 H27C 109.5
H27A C27 H27C 109.5
H27B C27 H27C 109.5
N3 C28 C29 104.5(8)
N3 C28 C30 108.6(8)
C29 C28 C30 110.9(9)
N3 C28 H28 110.9
C29 C28 H28 110.9
C30 C28 H28 110.9
O2 C29 C28 110.6(8)
O2 C29 H29A 109.5
C28 C29 H29A 109.5
O2 C29 H29B 109.5
C28 C29 H29B 109.5
H29A C29 H29B 108.1
C31 C30 C32 109.6(9)
C31 C30 C28 113.3(9)
C32 C30 C28 106.9(9)
C31 C30 H30 109.0
C32 C30 H30 109.0
C28 C30 H30 109.0
C30 C31 H31A 109.5
C30 C31 H31B 109.5
H31A C31 H31B 109.5
C30 C31 H31C 109.5
H31A C31 H31C 109.5
H31B C31 H31C 109.5
C30 C32 H32A 109.5
C30 C32 H32B 109.5
H32A C32 H32B 109.5
C30 C32 H32C 109.5
H32A C32 H32C 109.5
H32B C32 H32C 109.5
Si3 C33 Tm2 145.4(6)
Si3 C33 H33A 100.5
Tm2 C33 H33A 100.5
Si3 C33 H33B 100.5
Tm2 C33 H33B 100.5
H33A C33 H33B 104.3
Si3 C34 H34A 109.5
Si3 C34 H34B 109.5
H34A C34 H34B 109.5
Si3 C34 H34C 109.5
H34A C34 H34C 109.5
H34B C34 H34C 109.5
Si3 C35 H35A 109.5
Si3 C35 H35B 109.5
H35A C35 H35B 109.5
Si3 C35 H35C 109.5
H35A C35 H35C 109.5
H35B C35 H35C 109.5
Si3 C36 H36A 109.5
Si3 C36 H36B 109.5
H36A C36 H36B 109.5
Si3 C36 H36C 109.5
H36A C36 H36C 109.5
H36B C36 H36C 109.5
N4 C37 C40 111.3(10)
N4 C37 C38 106.0(9)
C40 C37 C38 114.9(9)
N4 C37 H37 108.1
C40 C37 H37 108.1
C38 C37 H37 108.1
O3 C38 C37 103.4(9)
O3 C38 H38A 111.1
C37 C38 H38A 111.1
O3 C38 H38B 111.1
C37 C38 H38B 111.1
H38A C38 H38B 109.0
N4 C39 O3 114.3(10)
N4 C39 C43 130.6(10)
O3 C39 C43 115.0(9)
C42 C40 C37 111.9(11)
C42 C40 C41 114.6(11)
C37 C40 C41 109.4(10)
C42 C40 H40 106.8
C37 C40 H40 106.8
C41 C40 H40 106.8
C40 C41 H41A 109.5
C40 C41 H41B 109.5
H41A C41 H41B 109.5
C40 C41 H41C 109.5
H41A C41 H41C 109.5
H41B C41 H41C 109.5
C40 C42 H42A 109.5
C40 C42 H42B 109.5
H42A C42 H42B 109.5
C40 C42 H42C 109.5
H42A C42 H42C 109.5
H42B C42 H42C 109.5
C48 C43 C44 120.0(10)
C48 C43 C39 120.6(10)
C44 C43 C39 118.9(10)
C45 C44 C43 122.0(10)
C45 C44 H44 119.0
C43 C44 H44 119.0
C46 C45 C44 118.6(10)
C46 C45 H45 120.7
C44 C45 H45 120.7
C47 C46 C45 122.5(10)
C47 C46 H46 118.7
C45 C46 H46 118.7
C46 C47 C48 119.8(10)
C46 C47 H47 120.1
C48 C47 H47 120.1
N5 C48 C43 123.1(10)
N5 C48 C47 120.0(9)
C43 C48 C47 116.9(9)
N5 C49 C50 119.4(9)
N5 C49 C54 123.4(9)
C50 C49 C54 117.2(10)
C51 C50 C49 121.6(10)
C51 C50 H50 119.2
C49 C50 H50 119.2
C50 C51 C52 120.5(10)
C50 C51 H51 119.7
C52 C51 H51 119.7
C53 C52 C51 118.9(10)
C53 C52 H52 120.6
C51 C52 H52 120.6
C52 C53 C54 122.5(9)
C52 C53 H53 118.8
C54 C53 H53 118.8
C53 C54 C49 119.0(9)
C53 C54 C55 118.9(9)
C49 C54 C55 121.6(9)
N6 C55 C54 116.5(10)
N6 C55 C56 126.8(10)
C54 C55 C56 116.7(9)
C55 C56 Si4 111.2(7)
C55 C56 H56A 109.4
Si4 C56 H56A 109.4
C55 C56 H56B 109.4
Si4 C56 H56B 109.4
H56A C56 H56B 108.0
Si4 C57 H57A 109.5
Si4 C57 H57B 109.5
H57A C57 H57B 109.5
Si4 C57 H57C 109.5
H57A C57 H57C 109.5
H57B C57 H57C 109.5
Si4 C58 H58A 109.5
Si4 C58 H58B 109.5
H58A C58 H58B 109.5
Si4 C58 H58C 109.5
H58A C58 H58C 109.5
H58B C58 H58C 109.5
Si4 C59 H59A 109.5
Si4 C59 H59B 109.5
H59A C59 H59B 109.5
Si4 C59 H59C 109.5
H59A C59 H59C 109.5
H59B C59 H59C 109.5
N6 C60 C61 104.1(8)
N6 C60 C62 110.0(8)
C61 C60 C62 111.6(9)
N6 C60 H60 110.3
C61 C60 H60 110.3
C62 C60 H60 110.3
O4 C61 C60 111.5(8)
O4 C61 H61A 109.3
C60 C61 H61A 109.3
O4 C61 H61B 109.3
C60 C61 H61B 109.3
H61A C61 H61B 108.0
C64 C62 C63 110.3(9)
C64 C62 C60 107.2(9)
C63 C62 C60 113.4(8)
C64 C62 H62 108.6
C63 C62 H62 108.6
C60 C62 H62 108.6
C62 C63 H63A 109.5
C62 C63 H63B 109.5
H63A C63 H63B 109.5
C62 C63 H63C 109.5
H63A C63 H63C 109.5
H63B C63 H63C 109.5
C62 C64 H64A 109.5
C62 C64 H64B 109.5
H64A C64 H64B 109.5
C62 C64 H64C 109.5
H64A C64 H64C 109.5
H64B C64 H64C 109.5
C66 C65 H65A 109.5
C66 C65 H65B 109.5
H65A C65 H65B 109.5
C66 C65 H65C 109.5
H65A C65 H65C 109.5
H65B C65 H65C 109.5
C65 C66 C67 111.5(15)
C65 C66 H66A 109.3
C67 C66 H66A 109.3
C65 C66 H66B 109.3
C67 C66 H66B 109.3
H66A C66 H66B 108.0
C66 C67 C68 110.7(13)
C66 C67 H67A 109.5
C68 C67 H67A 109.5
C66 C67 H67B 109.5
C68 C67 H67B 109.5
H67A C67 H67B 108.1
C69 C68 C67 120.6(14)
C69 C68 H68A 107.2
C67 C68 H68A 107.2
C69 C68 H68B 107.2
C67 C68 H68B 107.2
H68A C68 H68B 106.8
C70 C69 C68 119.6(15)
C70 C69 H69A 107.4
C68 C69 H69A 107.4
C70 C69 H69B 107.4
C68 C69 H69B 107.4
H69A C69 H69B 107.0
C69 C70 H70A 109.5
C69 C70 H70B 109.5
H70A C70 H70B 109.5
C69 C70 H70C 109.5
H70A C70 H70C 109.5
H70B C70 H70C 109.5
C72 C71 H71A 109.5
C72 C71 H71B 109.5
H71A C71 H71B 109.5
C72 C71 H71C 109.5
H71A C71 H71C 109.5
H71B C71 H71C 109.5
C71 C72 C73 107.8(18)
C71 C72 H72A 110.2
C73 C72 H72A 110.2
C71 C72 H72B 110.2
C73 C72 H72B 110.2
H72A C72 H72B 108.5
C74 C73 C72 110.7(16)
C74 C73 H73A 109.5
C72 C73 H73A 109.5
C74 C73 H73B 109.5
C72 C73 H73B 109.5
H73A C73 H73B 108.1
C73 C74 C75 119.3(17)
C73 C74 H74A 107.5
C75 C74 H74A 107.5
C73 C74 H74B 107.5
C75 C74 H74B 107.5
H74A C74 H74B 107.0
C76 C75 C74 116.8(17)
C76 C75 H75A 108.1
C74 C75 H75A 108.1
C76 C75 H75B 108.1
C74 C75 H75B 108.1
H75A C75 H75B 107.3
C75 C76 H76A 109.5
C75 C76 H76B 109.5
H76A C76 H76B 109.5
C75 C76 H76C 109.5
H76A C76 H76C 109.5
H76B C76 H76C 109.5
C7 N1 C5 109.3(8)
C7 N1 Tm1 127.3(7)
C5 N1 Tm1 123.0(6)
C16 N2 C17 116.7(9)
C16 N2 Tm1 129.6(7)
C17 N2 Tm1 113.1(6)
C23 N3 C28 120.1(9)
C23 N3 Tm1 125.6(7)
C28 N3 Tm1 113.6(6)
C39 N4 C37 107.4(9)
C39 N4 Tm2 125.7(8)
C37 N4 Tm2 127.0(7)
C48 N5 C49 118.0(9)
C48 N5 Tm2 130.6(7)
C49 N5 Tm2 111.1(6)
C55 N6 C60 119.0(8)
C55 N6 Tm2 126.8(7)
C60 N6 Tm2 113.7(6)
C7 O1 C6 107.9(8)
C29 O2 Tm1 121.4(6)
C29 O2 Tm2 129.3(6)
Tm1 O2 Tm2 107.9(3)
C39 O3 C38 107.7(8)
C61 O4 Tm2 117.8(6)
C61 O4 Tm1 133.0(6)
Tm2 O4 Tm1 108.1(3)
C1 Si1 C3 109.8(5)
C1 Si1 C2 113.2(6)
C3 Si1 C2 109.0(6)
C1 Si1 C4 112.2(6)
C3 Si1 C4 104.3(6)
C2 Si1 C4 108.0(6)
C26 Si2 C25 112.5(6)
C26 Si2 C27 105.5(6)
C25 Si2 C27 112.1(5)
C26 Si2 C24 111.9(5)
C25 Si2 C24 107.8(5)
C27 Si2 C24 107.0(5)
C33 Si3 C35 112.3(5)
C33 Si3 C36 113.2(6)
C35 Si3 C36 108.7(6)
C33 Si3 C34 111.4(6)
C35 Si3 C34 106.4(6)
C36 Si3 C34 104.3(6)
C59 Si4 C57 112.1(5)
C59 Si4 C58 110.9(6)
C57 Si4 C58 110.4(5)
C59 Si4 C56 106.1(5)
C57 Si4 C56 106.8(5)
C58 Si4 C56 110.3(5)
O2 Tm1 O4 70.9(2)
O2 Tm1 N2 106.9(3)
O4 Tm1 N2 152.2(3)
O2 Tm1 C1 131.3(3)
O4 Tm1 C1 93.4(3)
N2 Tm1 C1 106.8(3)
O2 Tm1 N1 106.4(3)
O4 Tm1 N1 80.4(3)
N2 Tm1 N1 73.6(3)
C1 Tm1 N1 116.2(3)
O2 Tm1 N3 70.0(3)
O4 Tm1 N3 127.0(3)
N2 Tm1 N3 74.3(3)
C1 Tm1 N3 86.6(3)
N1 Tm1 N3 144.8(3)
O2 Tm1 Tm2 36.39(16)
O4 Tm1 Tm2 35.85(16)
N2 Tm1 Tm2 131.1(2)
C1 Tm1 Tm2 122.0(3)
N1 Tm1 Tm2 87.1(2)
N3 Tm1 Tm2 103.6(2)
O4 Tm2 O2 70.5(2)
O4 Tm2 N5 107.7(3)
O2 Tm2 N5 152.9(3)
O4 Tm2 N4 104.4(3)
O2 Tm2 N4 79.2(3)
N5 Tm2 N4 75.1(3)
O4 Tm2 N6 70.9(3)
O2 Tm2 N6 126.9(3)
N5 Tm2 N6 74.2(3)
N4 Tm2 N6 145.6(3)
O4 Tm2 C33 131.3(3)
O2 Tm2 C33 90.4(3)
N5 Tm2 C33 108.4(3)
N4 Tm2 C33 115.7(4)
N6 Tm2 C33 88.7(4)
O4 Tm2 Tm1 36.09(16)
O2 Tm2 Tm1 35.70(17)
N5 Tm2 Tm1 131.9(2)
N4 Tm2 Tm1 85.3(2)
N6 Tm2 Tm1 104.0(2)
C33 Tm2 Tm1 119.7(3)

loop_
_geom_bond_atom_site_label_1
_geom_bond_atom_site_label_2
_geom_bond_distance
C1 Si1 1.812(11)
C1 Tm1 2.378(10)
C1 H1A 0.9700
C1 H1B 0.9700
C2 Si1 1.928(13)
C2 H2A 0.9600
C2 H2B 0.9600
C2 H2C 0.9600
C3 Si1 1.872(13)
C3 H3A 0.9600
C3 H3B 0.9600
C3 H3C 0.9600
C4 Si1 1.930(13)
C4 H4A 0.9600
C4 H4B 0.9600
C4 H4C 0.9600
C5 N1 1.465(13)
C5 C6 1.540(14)
C5 C8 1.593(17)
C5 H5 0.9800
C6 O1 1.382(13)
C6 H6A 0.9700
C6 H6B 0.9700
C7 N1 1.286(12)
C7 O1 1.377(12)
C7 C11 1.448(15)
C8 C10 1.434(16)
C8 C9 1.538(18)
C8 H8 0.9800
C9 H9A 0.9600
C9 H9B 0.9600
C9 H9C 0.9600
C10 H10A 0.9600
C10 H10B 0.9600
C10 H10C 0.9600
C11 C12 1.384(14)
C11 C16 1.403(15)
C12 C13 1.422(16)
C12 H12 0.9300
C13 C14 1.367(15)
C13 H13 0.9300
C14 C15 1.362(15)
C14 H14 0.9300
C15 C16 1.477(15)
C15 H15 0.9300
C16 N2 1.374(13)
C17 N2 1.386(13)
C17 C18 1.405(15)
C17 C22 1.430(15)
C18 C19 1.378(15)
C18 H18 0.9300
C19 C20 1.381(15)
C19 H19 0.9300
C20 C21 1.401(15)
C20 H20 0.9300
C21 C22 1.406(15)
C21 H21 0.9300
C22 C23 1.495(15)
C23 N3 1.286(13)
C23 C24 1.495(14)
C24 Si2 1.935(11)
C24 H24A 0.9700
C24 H24B 0.9700
C25 Si2 1.845(12)
C25 H25A 0.9600
C25 H25B 0.9600
C25 H25C 0.9600
C26 Si2 1.859(12)
C26 H26A 0.9600
C26 H26B 0.9600
C26 H26C 0.9600
C27 Si2 1.866(12)
C27 H27A 0.9600
C27 H27B 0.9600
C27 H27C 0.9600
C28 N3 1.502(13)
C28 C29 1.557(14)
C28 C30 1.578(15)
C28 H28 0.9800
C29 O2 1.389(12)
C29 H29A 0.9700
C29 H29B 0.9700
C30 C31 1.502(15)
C30 C32 1.543(16)
C30 H30 0.9800
C31 H31A 0.9600
C31 H31B 0.9600
C31 H31C 0.9600
C32 H32A 0.9600
C32 H32B 0.9600
C32 H32C 0.9600
C33 Si3 1.753(11)
C33 Tm2 2.439(11)
C33 H33A 0.9700
C33 H33B 0.9700
C34 Si3 1.910(12)
C34 H34A 0.9600
C34 H34B 0.9600
C34 H34C 0.9600
C35 Si3 1.840(12)
C35 H35A 0.9600
C35 H35B 0.9600
C35 H35C 0.9600
C36 Si3 1.904(13)
C36 H36A 0.9600
C36 H36B 0.9600
C36 H36C 0.9600
C37 N4 1.385(14)
C37 C40 1.548(16)
C37 C38 1.548(15)
C37 H37 0.9800
C38 O3 1.368(13)
C38 H38A 0.9700
C38 H38B 0.9700
C39 N4 1.306(13)
C39 O3 1.387(12)
C39 C43 1.468(15)
C40 C42 1.431(16)
C40 C41 1.562(17)
C40 H40 0.9800
C41 H41A 0.9600
C41 H41B 0.9600
C41 H41C 0.9600
C42 H42A 0.9600
C42 H42B 0.9600
C42 H42C 0.9600
C43 C48 1.399(14)
C43 C44 1.420(14)
C44 C45 1.411(16)
C44 H44 0.9300
C45 C46 1.383(15)
C45 H45 0.9300
C46 C47 1.369(14)
C46 H46 0.9300
C47 C48 1.512(15)
C47 H47 0.9300
C48 N5 1.393(13)
C49 N5 1.407(13)
C49 C50 1.419(14)
C49 C54 1.446(14)
C50 C51 1.405(15)
C50 H50 0.9300
C51 C52 1.411(15)
C51 H51 0.9300
C52 C53 1.374(14)
C52 H52 0.9300
C53 C54 1.424(14)
C53 H53 0.9300
C54 C55 1.471(14)
C55 N6 1.317(13)
C55 C56 1.450(14)
C56 Si4 1.924(11)
C56 H56A 0.9700
C56 H56B 0.9700
C57 Si4 1.844(12)
C57 H57A 0.9600
C57 H57B 0.9600
C57 H57C 0.9600
C58 Si4 1.859(12)
C58 H58A 0.9600
C58 H58B 0.9600
C58 H58C 0.9600
C59 Si4 1.800(12)
C59 H59A 0.9600
C59 H59B 0.9600
C59 H59C 0.9600
C60 N6 1.510(13)
C60 C61 1.524(14)
C60 C62 1.575(14)
C60 H60 0.9800
C61 O4 1.430(12)
C61 H61A 0.9700
C61 H61B 0.9700
C62 C64 1.523(15)
C62 C63 1.511(15)
C62 H62 0.9800
C63 H63A 0.9600
C63 H63B 0.9600
C63 H63C 0.9600
C64 H64A 0.9600
C64 H64B 0.9600
C64 H64C 0.9600
C65 C66 1.464(15)
C65 H65A 0.9600
C65 H65B 0.9600
C65 H65C 0.9600
C66 C67 1.510(15)
C66 H66A 0.9700
C66 H66B 0.9700
C67 C68 1.570(15)
C67 H67A 0.9700
C67 H67B 0.9700
C68 C69 1.547(15)
C68 H68A 0.9700
C68 H68B 0.9700
C69 C70 1.519(15)
C69 H69A 0.9700
C69 H69B 0.9700
C70 H70A 0.9600
C70 H70B 0.9600
C70 H70C 0.9600
C71 C72 1.425(16)
C71 H71A 0.9600
C71 H71B 0.9600
C71 H71C 0.9600
C72 C73 1.573(16)
C72 H72A 0.9700
C72 H72B 0.9700
C73 C74 1.544(16)
C73 H73A 0.9700
C73 H73B 0.9700
C74 C75 1.532(16)
C74 H74A 0.9700
C74 H74B 0.9700
C75 C76 1.513(16)
C75 H75A 0.9700
C75 H75B 0.9700
C76 H76A 0.9600
C76 H76B 0.9600
C76 H76C 0.9600
N1 Tm1 2.389(8)
N2 Tm1 2.315(9)
N3 Tm1 2.417(8)
N4 Tm2 2.406(8)
N5 Tm2 2.307(8)
N6 Tm2 2.408(8)
O2 Tm1 2.239(7)
O2 Tm2 2.277(6)
O4 Tm2 2.249(6)
O4 Tm1 2.263(6)
Tm1 Tm2 3.6517(8)
